data_2227373
loop_
_publ_author_name
'Wang, Rong'
'Song, Li-Li'
'Hu, Ke-Yi'
'Jin, Qiong-Hua'
'Zhang, Cun-Lin'

_publ_section_title
;
 A tetrasilver(I)ditungsten(VI) cluster with sulfide and
 bis(diphenylphosphino)methane ligands
;
_journal_coeditor_code DN2590
_journal_issue 10
_journal_name_full 'Acta Crystallographica Section E'
_journal_page_first m1185
_journal_page_last m1186
_journal_paper_doi 10.1107/S1600536810034197
_journal_volume 66
_journal_year 2010
_chemical_formula_iupac '[Ag4 W2 S8 (C25 H22 P2)3], 2C3 H7 N O'
_chemical_formula_moiety 'C75 H66 Ag4 P6 S8 W2, 2(C3 H7 N O)'
_chemical_formula_sum 'C81 H80 Ag4 N2 O2 P6 S8 W2'
_chemical_formula_weight 2354.95
_chemical_name_systematic
;
tris[\m~2~-bis(diphenylphosphino)methane]-
3:6\k^2^<i>P</i>:<i>P</i>';4:5\k^2^<i>P</i>:<i>P</i>';
5:6\k^2^<i>P</i>:<i>P</i>'-\m~5~-sulfido-2:3:4:5:6\k^5^<i>S</i>-
\m~3~-sulfido-1:3:4\k^3^<i>S</i>-
tetra-\m~2~-sulfido-1:3\k^2^<i>S</i>;1:4\k^2^<i>S</i>;
2:5\k^2^<i>S</i>;2:6\k^2^<i>S</i>-disulfido-1\k<i>S</i>,2\k<i>S</i>-
tetrasilver(I)ditungsten(VI) <i>N</i>,<i>N</i>-dimethylformamide disolvate
;
_space_group_IT_number 14
_symmetry_cell_setting monoclinic
_symmetry_space_group_name_Hall '-P 2ybc'
_symmetry_space_group_name_H-M 'P 1 21/c 1'
_atom_sites_solution_hydrogens geom
_atom_sites_solution_primary direct
_atom_sites_solution_secondary difmap
_audit_creation_method SHELXL-97
_cell_angle_alpha 90.00
_cell_angle_beta 107.2240(10)
_cell_angle_gamma 90.00
_cell_formula_units_Z 4
_cell_length_a 22.931(2)
_cell_length_b 14.0395(12)
_cell_length_c 27.855(3)
_cell_measurement_reflns_used 27248
_cell_measurement_temperature 93(2)
_cell_measurement_theta_max 27.48
_cell_measurement_theta_min 3.00
_cell_volume 8565.5(14)
_computing_cell_refinement 'RAPID-AUTO (Rigaku, 2004)'
_computing_data_collection 'RAPID-AUTO (Rigaku, 2004)'
_computing_data_reduction 'RAPID-AUTO (Rigaku, 2004)'
_computing_molecular_graphics 'ORTEPIII (Burnett & Johnson, 1996) and ORTEP-3 for Windows (Farrugia, 1997)'
_computing_publication_material 'SHELXL97 (Sheldrick, 2008)'
_computing_structure_refinement 'SHELXL97 (Sheldrick, 2008)'
_computing_structure_solution 'SHELXS97 (Sheldrick, 2008)'
_diffrn_ambient_temperature 93(2)
_diffrn_measured_fraction_theta_full 0.995
_diffrn_measured_fraction_theta_max 0.995
_diffrn_measurement_device_type 'Rigaku R-AXIS RAPID'
_diffrn_measurement_method '\w scans'
_diffrn_radiation_monochromator graphite
_diffrn_radiation_source 'Rotating Anode'
_diffrn_radiation_type MoK\a
_diffrn_radiation_wavelength 0.71073
_diffrn_reflns_av_R_equivalents 0.0451
_diffrn_reflns_av_sigmaI/netI 0.0456
_diffrn_reflns_limit_h_max 20
_diffrn_reflns_limit_h_min -29
_diffrn_reflns_limit_k_max 18
_diffrn_reflns_limit_k_min -18
_diffrn_reflns_limit_l_max 36
_diffrn_reflns_limit_l_min -35
_diffrn_reflns_number 69256
_diffrn_reflns_theta_full 27.47
_diffrn_reflns_theta_max 27.47
_diffrn_reflns_theta_min 3.00
_diffrn_standards_decay_% 0
_diffrn_standards_interval_count 0
_diffrn_standards_interval_time 0
_diffrn_standards_number 0
_exptl_absorpt_coefficient_mu 3.925
_exptl_absorpt_correction_T_max 0.2813
_exptl_absorpt_correction_T_min 0.2615
_exptl_absorpt_correction_type multi-scan
_exptl_absorpt_process_details '(ABSCOR; Higashi, 1995)'
_exptl_crystal_colour yellow
_exptl_crystal_density_diffrn 1.826
_exptl_crystal_density_method 'not measured'
_exptl_crystal_description block
_exptl_crystal_F_000 4600
_exptl_crystal_size_max 0.47
_exptl_crystal_size_mid 0.43
_exptl_crystal_size_min 0.43
_refine_diff_density_max 1.198
_refine_diff_density_min -1.364
_refine_ls_extinction_method none
_refine_ls_goodness_of_fit_ref 1.142
_refine_ls_hydrogen_treatment constr
_refine_ls_matrix_type full
_refine_ls_number_parameters 950
_refine_ls_number_reflns 19520
_refine_ls_number_restraints 0
_refine_ls_restrained_S_all 1.142
_refine_ls_R_factor_all 0.0417
_refine_ls_R_factor_gt 0.0394
_refine_ls_shift/su_max 0.009
_refine_ls_shift/su_mean 0.001
_refine_ls_structure_factor_coef Fsqd
_refine_ls_weighting_details 'calc w=1/[\s^2^(Fo^2^)+(0.0341P)^2^+13.8363P] where P=(Fo^2^+2Fc^2^)/3'
_refine_ls_weighting_scheme calc
_refine_ls_wR_factor_gt 0.0873
_refine_ls_wR_factor_ref 0.0887
_reflns_number_gt 18777
_reflns_number_total 19520
_reflns_threshold_expression I>2\s(I)
_cod_data_source_file dn2590.cif
_cod_data_source_block I
_cod_original_cell_volume 8565.6(14)
_cod_original_sg_symbol_H-M 'P 21/c'
_cod_database_code 2227373
_cod_database_fobs_code 2227373

loop_
_symmetry_equiv_pos_as_xyz
'x, y, z'
'-x, y+1/2, -z+1/2'
'-x, -y, -z'
'x, -y-1/2, z-1/2'

loop_
_atom_site_type_symbol
_atom_site_label
_atom_site_fract_x
_atom_site_fract_y
_atom_site_fract_z
_atom_site_U_iso_or_equiv
_atom_site_adp_type
_atom_site_calc_flag
_atom_site_refinement_flags
_atom_site_occupancy
_atom_site_disorder_assembly
_atom_site_disorder_group
W W1 0.685156(8) 0.527538(12) 0.590934(6) 0.00959(5) Uani d . 1 . .
W W2 0.828154(8) 0.329261(13) 0.458854(7) 0.01383(5) Uani d . 1 . .
Ag Ag1 0.701283(16) 0.55717(2) 0.490031(13) 0.01578(7) Uani d . 1 . .
Ag Ag2 0.797387(15) 0.41531(2) 0.598751(13) 0.01418(7) Uani d . 1 . .
Ag Ag3 0.776781(15) 0.20725(2) 0.532723(12) 0.01373(7) Uani d . 1 . .
Ag Ag4 0.693052(15) 0.34050(2) 0.401396(12) 0.01168(7) Uani d . 1 . .
S S1 0.60897(5) 0.52790(8) 0.52055(4) 0.0157(2) Uani d . 1 . .
S S2 0.77015(5) 0.59208(8) 0.57931(4) 0.0129(2) Uani d . 1 . .
S S3 0.70064(5) 0.37936(8) 0.62017(4) 0.0136(2) Uani d . 1 . .
S S4 0.65859(5) 0.61359(8) 0.64489(4) 0.0154(2) Uani d . 1 . .
S S5 0.75460(5) 0.37745(8) 0.49394(4) 0.0136(2) Uani d . 1 . .
S S6 0.84065(6) 0.17432(9) 0.46535(5) 0.0247(3) Uani d . 1 . .
S S7 0.79958(5) 0.36970(9) 0.37903(4) 0.0156(2) Uani d . 1 . .
S S8 0.91157(6) 0.40177(12) 0.49661(5) 0.0332(3) Uani d . 1 . .
P P1 0.70165(5) 0.64377(8) 0.41615(4) 0.0122(2) Uani d . 1 . .
P P2 0.90214(5) 0.37198(8) 0.63471(4) 0.0119(2) Uani d . 1 . .
P P3 0.86722(5) 0.16721(8) 0.60311(4) 0.0123(2) Uani d . 1 . .
P P4 0.68282(5) 0.11687(8) 0.49608(4) 0.0110(2) Uani d . 1 . .
P P5 0.65584(5) 0.17597(8) 0.38414(4) 0.0100(2) Uani d . 1 . .
P P6 0.64487(5) 0.47428(8) 0.34787(4) 0.0112(2) Uani d . 1 . .
C C1 0.7730(2) 0.7088(3) 0.42479(17) 0.0187(10) Uani d . 1 . .
C C2 0.8271(2) 0.6582(4) 0.4461(2) 0.0272(12) Uani d . 1 . .
H H2 0.8255 0.5942 0.4567 0.033 Uiso calc R 1 . .
C C3 0.8832(3) 0.7019(5) 0.4518(2) 0.0370(15) Uani d . 1 . .
H H3 0.9200 0.6673 0.4655 0.044 Uiso calc R 1 . .
C C4 0.8853(3) 0.7961(5) 0.4374(2) 0.0437(18) Uani d . 1 . .
H H4 0.9236 0.8258 0.4412 0.052 Uiso calc R 1 . .
C C5 0.8326(3) 0.8468(5) 0.4178(2) 0.0433(17) Uani d . 1 . .
H H5 0.8345 0.9118 0.4090 0.052 Uiso calc R 1 . .
C C6 0.7761(3) 0.8030(4) 0.4107(2) 0.0288(12) Uani d . 1 . .
H H6 0.7396 0.8377 0.3962 0.035 Uiso calc R 1 . .
C C7 0.6402(2) 0.7312(3) 0.39761(17) 0.0153(9) Uani d . 1 . .
C C8 0.6100(2) 0.7549(3) 0.43287(19) 0.0203(10) Uani d . 1 . .
H H8 0.6220 0.7256 0.4651 0.024 Uiso calc R 1 . .
C C9 0.5629(3) 0.8202(4) 0.4214(2) 0.0282(12) Uani d . 1 . .
H H9 0.5431 0.8370 0.4457 0.034 Uiso calc R 1 . .
C C10 0.5449(2) 0.8609(4) 0.3743(2) 0.0281(12) Uani d . 1 . .
H H10 0.5121 0.9051 0.3661 0.034 Uiso calc R 1 . .
C C11 0.5742(3) 0.8380(4) 0.3387(2) 0.0257(11) Uani d . 1 . .
H H11 0.5612 0.8665 0.3064 0.031 Uiso calc R 1 . .
C C12 0.6221(2) 0.7741(3) 0.35032(18) 0.0191(10) Uani d . 1 . .
H H12 0.6426 0.7594 0.3262 0.023 Uiso calc R 1 . .
C C13 0.6964(2) 0.5780(3) 0.35824(16) 0.0130(9) Uani d . 1 . .
H H13A 0.7378 0.5560 0.3592 0.016 Uiso calc R 1 . .
H H13B 0.6820 0.6220 0.3293 0.016 Uiso calc R 1 . .
C C14 0.5696(2) 0.5181(3) 0.34616(17) 0.0141(9) Uani d . 1 . .
C C15 0.5491(2) 0.5052(3) 0.38825(17) 0.0155(9) Uani d . 1 . .
H H15 0.5748 0.4752 0.4174 0.019 Uiso calc R 1 . .
C C16 0.4916(2) 0.5358(3) 0.38777(19) 0.0201(10) Uani d . 1 . .
H H16 0.4786 0.5278 0.4168 0.024 Uiso calc R 1 . .
C C17 0.4532(2) 0.5778(3) 0.3455(2) 0.0224(11) Uani d . 1 . .
H H17 0.4136 0.5978 0.3453 0.027 Uiso calc R 1 . .
C C18 0.4728(2) 0.5907(4) 0.30313(19) 0.0236(11) Uani d . 1 . .
H H18 0.4464 0.6193 0.2738 0.028 Uiso calc R 1 . .
C C19 0.5311(2) 0.5619(3) 0.30380(19) 0.0196(10) Uani d . 1 . .
H H19 0.5446 0.5722 0.2751 0.024 Uiso calc R 1 . .
C C20 0.6363(2) 0.4418(3) 0.28259(18) 0.0152(9) Uani d . 1 . .
C C21 0.6730(2) 0.4792(3) 0.25509(17) 0.0169(9) Uani d . 1 . .
H H21 0.7017 0.5278 0.2694 0.020 Uiso calc R 1 . .
C C22 0.6680(2) 0.4458(4) 0.20679(19) 0.0234(11) Uani d . 1 . .
H H22 0.6928 0.4719 0.1882 0.028 Uiso calc R 1 . .
C C23 0.6265(2) 0.3743(4) 0.18612(19) 0.0256(11) Uani d . 1 . .
H H23 0.6230 0.3515 0.1533 0.031 Uiso calc R 1 . .
C C24 0.5905(3) 0.3362(4) 0.21297(19) 0.0269(12) Uani d . 1 . .
H H24 0.5630 0.2860 0.1989 0.032 Uiso calc R 1 . .
C C25 0.5941(2) 0.3709(3) 0.26080(18) 0.0201(10) Uani d . 1 . .
H H25 0.5678 0.3462 0.2785 0.024 Uiso calc R 1 . .
C C26 0.57227(19) 0.1766(3) 0.36167(16) 0.0112(8) Uani d . 1 . .
C C27 0.5416(2) 0.2602(3) 0.36530(18) 0.0173(9) Uani d . 1 . .
H H27 0.5644 0.3144 0.3807 0.021 Uiso calc R 1 . .
C C28 0.4787(2) 0.2666(4) 0.3470(2) 0.0244(11) Uani d . 1 . .
H H28 0.4587 0.3248 0.3496 0.029 Uiso calc R 1 . .
C C29 0.4448(2) 0.1873(4) 0.32495(19) 0.0215(10) Uani d . 1 . .
H H29 0.4016 0.1913 0.3118 0.026 Uiso calc R 1 . .
C C30 0.4751(2) 0.1017(3) 0.32236(18) 0.0189(10) Uani d . 1 . .
H H30 0.4522 0.0465 0.3087 0.023 Uiso calc R 1 . .
C C31 0.5378(2) 0.0973(3) 0.33959(17) 0.0173(9) Uani d . 1 . .
H H31 0.5580 0.0395 0.3364 0.021 Uiso calc R 1 . .
C C32 0.6776(2) 0.1222(3) 0.33224(16) 0.0114(8) Uani d . 1 . .
C C33 0.6938(2) 0.1824(3) 0.29875(17) 0.0162(9) Uani d . 1 . .
H H33 0.6965 0.2491 0.3049 0.019 Uiso calc R 1 . .
C C34 0.7063(2) 0.1462(4) 0.25613(18) 0.0201(10) Uani d . 1 . .
H H34 0.7169 0.1880 0.2333 0.024 Uiso calc R 1 . .
C C35 0.7029(2) 0.0485(4) 0.24736(18) 0.0209(10) Uani d . 1 . .
H H35 0.7113 0.0236 0.2184 0.025 Uiso calc R 1 . .
C C36 0.6874(2) -0.0127(3) 0.28086(18) 0.0200(10) Uani d . 1 . .
H H36 0.6848 -0.0793 0.2747 0.024 Uiso calc R 1 . .
C C37 0.6757(2) 0.0242(3) 0.32364(18) 0.0183(10) Uani d . 1 . .
H H37 0.6664 -0.0178 0.3471 0.022 Uiso calc R 1 . .
C C38 0.6761(2) 0.0792(3) 0.43110(16) 0.0134(9) Uani d . 1 . .
H H38A 0.7154 0.0511 0.4304 0.016 Uiso calc R 1 . .
H H38B 0.6446 0.0288 0.4212 0.016 Uiso calc R 1 . .
C C39 0.6064(2) 0.1611(3) 0.49084(16) 0.0119(8) Uani d . 1 . .
C C40 0.5981(2) 0.2566(3) 0.50130(18) 0.0187(10) Uani d . 1 . .
H H40 0.6324 0.2970 0.5143 0.022 Uiso calc R 1 . .
C C41 0.5393(2) 0.2920(4) 0.4926(2) 0.0233(11) Uani d . 1 . .
H H41 0.5335 0.3568 0.4998 0.028 Uiso calc R 1 . .
C C42 0.4894(2) 0.2340(4) 0.4736(2) 0.0248(11) Uani d . 1 . .
H H42 0.4494 0.2594 0.4672 0.030 Uiso calc R 1 . .
C C43 0.4970(2) 0.1386(4) 0.46372(18) 0.0193(10) Uani d . 1 . .
H H43 0.4624 0.0985 0.4513 0.023 Uiso calc R 1 . .
C C44 0.5557(2) 0.1020(3) 0.47208(17) 0.0159(9) Uani d . 1 . .
H H44 0.5612 0.0370 0.4650 0.019 Uiso calc R 1 . .
C C45 0.6863(2) 0.0014(3) 0.52730(17) 0.0144(9) Uani d . 1 . .
C C46 0.7188(2) -0.0738(3) 0.51465(18) 0.0198(10) Uani d . 1 . .
H H46 0.7371 -0.0662 0.4885 0.024 Uiso calc R 1 . .
C C47 0.7243(3) -0.1603(4) 0.54060(19) 0.0254(11) Uani d . 1 . .
H H47 0.7460 -0.2117 0.5318 0.030 Uiso calc R 1 . .
C C48 0.6979(2) -0.1708(4) 0.57924(19) 0.0245(11) Uani d . 1 . .
H H48 0.7016 -0.2295 0.5968 0.029 Uiso calc R 1 . .
C C49 0.6666(2) -0.0966(4) 0.59207(19) 0.0246(11) Uani d . 1 . .
H H49 0.6486 -0.1044 0.6185 0.030 Uiso calc R 1 . .
C C50 0.6608(2) -0.0102(4) 0.56679(18) 0.0204(10) Uani d . 1 . .
H H50 0.6395 0.0410 0.5763 0.024 Uiso calc R 1 . .
C C51 0.9045(2) 0.0612(3) 0.58746(16) 0.0156(9) Uani d . 1 . .
C C52 0.8728(3) -0.0241(4) 0.5823(2) 0.0297(12) Uani d . 1 . .
H H52 0.8345 -0.0265 0.5890 0.036 Uiso calc R 1 . .
C C53 0.8965(3) -0.1062(4) 0.5675(2) 0.0377(15) Uani d . 1 . .
H H53 0.8744 -0.1643 0.5638 0.045 Uiso calc R 1 . .
C C54 0.9519(3) -0.1034(4) 0.5582(2) 0.0327(13) Uani d . 1 . .
H H54 0.9682 -0.1597 0.5483 0.039 Uiso calc R 1 . .
C C55 0.9841(3) -0.0190(4) 0.5631(2) 0.0297(12) Uani d . 1 . .
H H55 1.0223 -0.0171 0.5563 0.036 Uiso calc R 1 . .
C C56 0.9603(2) 0.0633(4) 0.5781(2) 0.0246(11) Uani d . 1 . .
H H56 0.9826 0.1212 0.5819 0.030 Uiso calc R 1 . .
C C57 0.8633(2) 0.1414(3) 0.66613(17) 0.0137(9) Uani d . 1 . .
C C58 0.9155(2) 0.1100(3) 0.70346(17) 0.0182(10) Uani d . 1 . .
H H58 0.9518 0.0962 0.6950 0.022 Uiso calc R 1 . .
C C59 0.9142(2) 0.0992(4) 0.75240(18) 0.0200(10) Uani d . 1 . .
H H59 0.9496 0.0777 0.7775 0.024 Uiso calc R 1 . .
C C60 0.8614(2) 0.1197(4) 0.76500(18) 0.0209(10) Uani d . 1 . .
H H60 0.8610 0.1132 0.7989 0.025 Uiso calc R 1 . .
C C61 0.8097(2) 0.1492(3) 0.72898(19) 0.0188(10) Uani d . 1 . .
H H61 0.7737 0.1628 0.7379 0.023 Uiso calc R 1 . .
C C62 0.8100(2) 0.1593(3) 0.67889(18) 0.0170(9) Uani d . 1 . .
H H62 0.7739 0.1783 0.6538 0.020 Uiso calc R 1 . .
C C63 0.92682(19) 0.2589(3) 0.61403(16) 0.0116(8) Uani d . 1 . .
H H63A 0.9638 0.2360 0.6399 0.014 Uiso calc R 1 . .
H H63B 0.9377 0.2695 0.5826 0.014 Uiso calc R 1 . .
C C64 0.9232(2) 0.3680(3) 0.70338(17) 0.0138(9) Uani d . 1 . .
C C65 0.9833(2) 0.3707(4) 0.73330(18) 0.0212(10) Uani d . 1 . .
H H65 1.0153 0.3700 0.7181 0.025 Uiso calc R 1 . .
C C66 0.9974(2) 0.3745(4) 0.78542(19) 0.0251(11) Uani d . 1 . .
H H66 1.0388 0.3787 0.8055 0.030 Uiso calc R 1 . .
C C67 0.9514(3) 0.3723(4) 0.80778(19) 0.0286(12) Uani d . 1 . .
H H67 0.9612 0.3739 0.8434 0.034 Uiso calc R 1 . .
C C68 0.8912(3) 0.3677(4) 0.77874(19) 0.0277(12) Uani d . 1 . .
H H68 0.8595 0.3658 0.7943 0.033 Uiso calc R 1 . .
C C69 0.8771(2) 0.3658(3) 0.72647(18) 0.0191(10) Uani d . 1 . .
H H69 0.8357 0.3630 0.7065 0.023 Uiso calc R 1 . .
C C70 0.9557(2) 0.4595(3) 0.62351(17) 0.0142(9) Uani d . 1 . .
C C71 1.0132(2) 0.4363(3) 0.61976(17) 0.0153(9) Uani d . 1 . .
H H71 1.0264 0.3718 0.6227 0.018 Uiso calc R 1 . .
C C72 1.0514(2) 0.5073(3) 0.61178(17) 0.0173(9) Uani d . 1 . .
H H72 1.0904 0.4913 0.6087 0.021 Uiso calc R 1 . .
C C73 1.0329(2) 0.6012(4) 0.60827(18) 0.0205(10) Uani d . 1 . .
H H73 1.0593 0.6496 0.6030 0.025 Uiso calc R 1 . .
C C74 0.9756(2) 0.6252(4) 0.61239(19) 0.0226(11) Uani d . 1 . .
H H74 0.9633 0.6900 0.6108 0.027 Uiso calc R 1 . .
C C75 0.9368(2) 0.5540(3) 0.61882(19) 0.0193(10) Uani d . 1 . .
H H75 0.8970 0.5699 0.6200 0.023 Uiso calc R 1 . .
O O1 0.71217(18) 0.7272(3) 0.26992(15) 0.0286(9) Uani d . 1 . .
N N1 0.78968(19) 0.6532(3) 0.24912(16) 0.0215(9) Uani d . 1 . .
C C76 0.7377(2) 0.7023(3) 0.2391(2) 0.0230(11) Uani d . 1 . .
H H76 0.7188 0.7196 0.2050 0.028 Uiso calc R 1 . .
C C77 0.8220(2) 0.6244(4) 0.3001(2) 0.0287(12) Uani d . 1 . .
H H77A 0.8074 0.6621 0.3239 0.043 Uiso calc R 1 . .
H H77B 0.8659 0.6350 0.3065 0.043 Uiso calc R 1 . .
H H77C 0.8145 0.5567 0.3044 0.043 Uiso calc R 1 . .
C C78 0.8173(3) 0.6276(4) 0.2097(2) 0.0303(12) Uani d . 1 . .
H H78A 0.7921 0.6525 0.1773 0.045 Uiso calc R 1 . .
H H78B 0.8199 0.5581 0.2078 0.045 Uiso calc R 1 . .
H H78C 0.8583 0.6550 0.2177 0.045 Uiso calc R 1 . .
O O2 0.9365(2) 0.6952(4) 0.83007(18) 0.0508(13) Uani d . 1 . .
N N2 0.8745(2) 0.6405(3) 0.75669(18) 0.0266(10) Uani d . 1 . .
C C79 0.8866(3) 0.6654(4) 0.8036(2) 0.0352(14) Uani d . 1 . .
H H79 0.8546 0.6604 0.8186 0.042 Uiso calc R 1 . .
C C80 0.9225(3) 0.6454(5) 0.7310(3) 0.0405(15) Uani d . 1 . .
H H80A 0.9587 0.6772 0.7530 0.061 Uiso calc R 1 . .
H H80B 0.9072 0.6815 0.6997 0.061 Uiso calc R 1 . .
H H80C 0.9334 0.5808 0.7235 0.061 Uiso calc R 1 . .
C C81 0.8168(3) 0.6078(5) 0.7255(3) 0.0424(16) Uani d . 1 . .
H H81A 0.7874 0.6068 0.7448 0.064 Uiso calc R 1 . .
H H81B 0.8213 0.5434 0.7135 0.064 Uiso calc R 1 . .
H H81C 0.8021 0.6507 0.6966 0.064 Uiso calc R 1 . .

loop_
_atom_site_aniso_label
_atom_site_aniso_U_11
_atom_site_aniso_U_22
_atom_site_aniso_U_33
_atom_site_aniso_U_12
_atom_site_aniso_U_13
_atom_site_aniso_U_23
W1 0.00959(9) 0.01051(8) 0.00897(8) 0.00050(6) 0.00322(7) 0.00076(6)
W2 0.01041(9) 0.02124(10) 0.00953(9) -0.00198(7) 0.00248(7) 0.00324(7)
Ag1 0.01769(18) 0.01876(17) 0.01144(16) 0.00004(13) 0.00515(13) 0.00419(13)
Ag2 0.00979(16) 0.01623(16) 0.01571(17) 0.00196(12) 0.00253(13) 0.00284(13)
Ag3 0.01196(17) 0.01387(16) 0.01320(16) -0.00216(12) 0.00038(13) 0.00199(12)
Ag4 0.01172(16) 0.01111(15) 0.01114(15) -0.00089(12) 0.00175(12) 0.00073(12)
S1 0.0119(5) 0.0230(6) 0.0107(5) -0.0008(4) 0.0009(4) 0.0018(4)
S2 0.0118(5) 0.0124(5) 0.0151(5) -0.0015(4) 0.0049(4) 0.0014(4)
S3 0.0149(5) 0.0121(5) 0.0154(5) 0.0014(4) 0.0069(4) 0.0030(4)
S4 0.0166(6) 0.0149(5) 0.0165(5) 0.0016(4) 0.0077(4) -0.0022(4)
S5 0.0178(6) 0.0134(5) 0.0100(5) -0.0002(4) 0.0047(4) 0.0002(4)
S6 0.0313(7) 0.0250(6) 0.0236(6) 0.0131(5) 0.0168(6) 0.0079(5)
S7 0.0139(6) 0.0241(6) 0.0093(5) -0.0017(4) 0.0043(4) 0.0032(4)
S8 0.0199(7) 0.0608(10) 0.0151(6) -0.0208(6) -0.0006(5) 0.0056(6)
P1 0.0146(6) 0.0116(5) 0.0102(5) -0.0019(4) 0.0036(4) 0.0007(4)
P2 0.0103(5) 0.0127(5) 0.0118(5) -0.0002(4) 0.0019(4) 0.0012(4)
P3 0.0126(6) 0.0123(5) 0.0105(5) -0.0008(4) 0.0012(4) 0.0014(4)
P4 0.0119(5) 0.0107(5) 0.0099(5) -0.0015(4) 0.0026(4) 0.0009(4)
P5 0.0110(5) 0.0100(5) 0.0089(5) -0.0003(4) 0.0027(4) 0.0002(4)
P6 0.0111(6) 0.0112(5) 0.0111(5) 0.0000(4) 0.0032(4) 0.0017(4)
C1 0.024(3) 0.021(2) 0.014(2) -0.0047(19) 0.0099(19) -0.0057(19)
C2 0.020(3) 0.031(3) 0.030(3) -0.004(2) 0.006(2) -0.009(2)
C3 0.021(3) 0.056(4) 0.034(3) -0.010(3) 0.007(2) -0.016(3)
C4 0.039(4) 0.067(5) 0.032(3) -0.035(3) 0.020(3) -0.021(3)
C5 0.050(4) 0.041(4) 0.040(4) -0.030(3) 0.016(3) -0.005(3)
C6 0.034(3) 0.027(3) 0.025(3) -0.015(2) 0.009(2) 0.003(2)
C7 0.018(2) 0.011(2) 0.017(2) -0.0027(17) 0.0049(19) 0.0010(17)
C8 0.025(3) 0.016(2) 0.021(2) -0.0004(19) 0.010(2) -0.0008(19)
C9 0.032(3) 0.022(3) 0.036(3) 0.004(2) 0.019(3) 0.004(2)
C10 0.024(3) 0.022(3) 0.039(3) 0.004(2) 0.009(2) 0.005(2)
C11 0.029(3) 0.019(2) 0.029(3) 0.002(2) 0.008(2) 0.006(2)
C12 0.028(3) 0.015(2) 0.015(2) 0.0009(19) 0.008(2) 0.0018(18)
C13 0.014(2) 0.014(2) 0.010(2) -0.0012(17) 0.0027(17) 0.0031(17)
C14 0.015(2) 0.014(2) 0.015(2) -0.0031(17) 0.0063(18) -0.0027(17)
C15 0.015(2) 0.015(2) 0.016(2) -0.0023(17) 0.0044(18) -0.0044(18)
C16 0.018(3) 0.024(3) 0.019(2) -0.0012(19) 0.008(2) -0.003(2)
C17 0.015(2) 0.020(2) 0.034(3) 0.0037(19) 0.009(2) -0.001(2)
C18 0.020(3) 0.026(3) 0.021(3) 0.004(2) 0.000(2) 0.004(2)
C19 0.019(3) 0.021(2) 0.021(2) 0.0055(19) 0.008(2) 0.006(2)
C20 0.014(2) 0.010(2) 0.020(2) 0.0033(17) 0.0036(18) 0.0031(18)
C21 0.013(2) 0.022(2) 0.015(2) 0.0022(18) 0.0031(18) 0.0002(18)
C22 0.023(3) 0.032(3) 0.016(2) 0.009(2) 0.007(2) 0.001(2)
C23 0.031(3) 0.028(3) 0.014(2) 0.003(2) 0.001(2) -0.003(2)
C24 0.042(3) 0.015(2) 0.017(2) -0.005(2) -0.002(2) -0.0003(19)
C25 0.025(3) 0.016(2) 0.016(2) -0.0064(19) 0.000(2) 0.0033(18)
C26 0.009(2) 0.017(2) 0.0078(19) 0.0001(16) 0.0029(16) 0.0040(16)
C27 0.018(2) 0.016(2) 0.019(2) -0.0002(18) 0.0084(19) 0.0023(18)
C28 0.019(3) 0.020(2) 0.037(3) 0.005(2) 0.012(2) 0.000(2)
C29 0.011(2) 0.033(3) 0.022(3) -0.002(2) 0.0048(19) 0.002(2)
C30 0.018(2) 0.021(2) 0.017(2) -0.0063(19) 0.0049(19) -0.0068(19)
C31 0.019(2) 0.018(2) 0.014(2) -0.0008(18) 0.0030(19) -0.0003(18)
C32 0.013(2) 0.012(2) 0.0088(19) 0.0016(16) 0.0031(16) -0.0014(16)
C33 0.018(2) 0.014(2) 0.017(2) 0.0010(17) 0.0056(19) 0.0008(18)
C34 0.020(3) 0.026(3) 0.017(2) -0.003(2) 0.010(2) 0.002(2)
C35 0.024(3) 0.027(3) 0.013(2) 0.000(2) 0.007(2) -0.004(2)
C36 0.028(3) 0.011(2) 0.020(2) 0.0032(19) 0.006(2) -0.0052(18)
C37 0.025(3) 0.017(2) 0.014(2) 0.0002(19) 0.007(2) 0.0025(18)
C38 0.016(2) 0.012(2) 0.012(2) -0.0024(17) 0.0048(18) -0.0011(17)
C39 0.011(2) 0.017(2) 0.0081(19) -0.0030(16) 0.0038(16) 0.0013(16)
C40 0.018(2) 0.017(2) 0.019(2) -0.0022(18) 0.0034(19) -0.0039(19)
C41 0.023(3) 0.017(2) 0.033(3) 0.003(2) 0.013(2) -0.002(2)
C42 0.018(3) 0.033(3) 0.025(3) 0.003(2) 0.009(2) -0.003(2)
C43 0.015(2) 0.023(2) 0.019(2) -0.0064(19) 0.0053(19) -0.005(2)
C44 0.017(2) 0.017(2) 0.015(2) -0.0040(18) 0.0071(18) -0.0027(18)
C45 0.013(2) 0.018(2) 0.012(2) -0.0051(17) 0.0032(17) 0.0018(17)
C46 0.028(3) 0.017(2) 0.015(2) -0.0001(19) 0.006(2) 0.0006(18)
C47 0.037(3) 0.017(2) 0.018(2) 0.000(2) 0.001(2) -0.001(2)
C48 0.030(3) 0.018(2) 0.019(3) -0.006(2) -0.003(2) 0.002(2)
C49 0.027(3) 0.030(3) 0.017(2) -0.006(2) 0.007(2) 0.009(2)
C50 0.024(3) 0.024(2) 0.015(2) 0.001(2) 0.007(2) 0.0054(19)
C51 0.019(2) 0.014(2) 0.010(2) 0.0035(18) -0.0017(18) 0.0002(17)
C52 0.028(3) 0.023(3) 0.037(3) 0.000(2) 0.008(3) -0.003(2)
C53 0.044(4) 0.015(3) 0.051(4) -0.004(2) 0.008(3) -0.012(3)
C54 0.050(4) 0.024(3) 0.020(3) 0.011(3) 0.003(3) -0.008(2)
C55 0.034(3) 0.027(3) 0.029(3) 0.013(2) 0.011(2) 0.004(2)
C56 0.027(3) 0.020(2) 0.029(3) 0.004(2) 0.011(2) 0.003(2)
C57 0.014(2) 0.013(2) 0.013(2) -0.0018(17) 0.0026(17) 0.0019(17)
C58 0.015(2) 0.026(2) 0.014(2) -0.0007(19) 0.0050(18) 0.0014(19)
C59 0.019(3) 0.025(3) 0.013(2) 0.001(2) 0.0019(19) 0.0066(19)
C60 0.026(3) 0.024(2) 0.014(2) -0.002(2) 0.009(2) 0.0015(19)
C61 0.018(2) 0.018(2) 0.024(3) -0.0007(18) 0.013(2) 0.0030(19)
C62 0.014(2) 0.015(2) 0.022(2) -0.0009(17) 0.0066(19) 0.0015(18)
C63 0.008(2) 0.016(2) 0.012(2) -0.0002(16) 0.0050(16) 0.0009(17)
C64 0.017(2) 0.0093(19) 0.013(2) -0.0019(17) 0.0017(18) -0.0012(16)
C65 0.018(3) 0.027(3) 0.016(2) 0.002(2) 0.0018(19) 0.001(2)
C66 0.020(3) 0.030(3) 0.019(2) -0.002(2) -0.005(2) -0.001(2)
C67 0.035(3) 0.036(3) 0.011(2) -0.002(2) 0.001(2) -0.005(2)
C68 0.034(3) 0.036(3) 0.017(3) -0.005(2) 0.013(2) -0.006(2)
C69 0.018(2) 0.021(2) 0.018(2) -0.0015(19) 0.0045(19) -0.0052(19)
C70 0.012(2) 0.017(2) 0.012(2) -0.0031(17) 0.0015(17) 0.0004(17)
C71 0.013(2) 0.017(2) 0.014(2) -0.0020(17) 0.0021(18) 0.0007(18)
C72 0.016(2) 0.024(2) 0.015(2) -0.0050(19) 0.0088(19) -0.0020(19)
C73 0.021(3) 0.023(2) 0.016(2) -0.008(2) 0.004(2) 0.0018(19)
C74 0.021(3) 0.017(2) 0.027(3) -0.0029(19) 0.004(2) 0.004(2)
C75 0.010(2) 0.018(2) 0.028(3) -0.0020(18) 0.0035(19) -0.001(2)
O1 0.031(2) 0.0237(19) 0.035(2) 0.0058(16) 0.0170(18) 0.0087(17)
N1 0.020(2) 0.022(2) 0.023(2) -0.0003(17) 0.0074(18) 0.0044(18)
C76 0.021(3) 0.017(2) 0.031(3) 0.0007(19) 0.009(2) 0.012(2)
C77 0.022(3) 0.034(3) 0.026(3) -0.001(2) 0.001(2) 0.008(2)
C78 0.029(3) 0.028(3) 0.037(3) 0.006(2) 0.014(3) 0.004(2)
O2 0.026(2) 0.071(3) 0.043(3) -0.006(2) -0.008(2) -0.016(3)
N2 0.017(2) 0.028(2) 0.032(3) 0.0030(18) 0.0038(19) -0.007(2)
C79 0.029(3) 0.043(4) 0.032(3) 0.004(3) 0.005(3) -0.001(3)
C80 0.039(4) 0.045(4) 0.043(4) 0.001(3) 0.020(3) -0.006(3)
C81 0.027(3) 0.034(3) 0.056(4) -0.002(3) -0.003(3) -0.016(3)

loop_
_atom_type_symbol
_atom_type_description
_atom_type_scat_dispersion_real
_atom_type_scat_dispersion_imag
_atom_type_scat_source
C C 0.0033 0.0016 'International Tables Vol C Tables 4.2.6.8 and 6.1.1.4'
H H 0.0000 0.0000 'International Tables Vol C Tables 4.2.6.8 and 6.1.1.4'
N N 0.0061 0.0033 'International Tables Vol C Tables 4.2.6.8 and 6.1.1.4'
O O 0.0106 0.0060 'International Tables Vol C Tables 4.2.6.8 and 6.1.1.4'
P P 0.1023 0.0942 'International Tables Vol C Tables 4.2.6.8 and 6.1.1.4'
S S 0.1246 0.1234 'International Tables Vol C Tables 4.2.6.8 and 6.1.1.4'
Ag Ag -0.8971 1.1015 'International Tables Vol C Tables 4.2.6.8 and 6.1.1.4'
W W -0.8490 6.8722 'International Tables Vol C Tables 4.2.6.8 and 6.1.1.4'

loop_
_geom_angle_atom_site_label_1
_geom_angle_atom_site_label_2
_geom_angle_atom_site_label_3
_geom_angle_site_symmetry_1
_geom_angle_site_symmetry_3
_geom_angle
_geom_angle_publ_flag
S4 W1 S1 . . 107.81(4) ?
S4 W1 S3 . . 108.47(4) ?
S1 W1 S3 . . 109.03(4) ?
S4 W1 S2 . . 108.04(4) ?
S1 W1 S2 . . 111.20(4) ?
S3 W1 S2 . . 112.14(4) ?
S4 W1 Ag2 . . 131.67(3) ?
S1 W1 Ag2 . . 120.49(3) ?
S3 W1 Ag2 . . 55.67(3) ?
S2 W1 Ag2 . . 57.14(3) ?
S4 W1 Ag1 . . 136.25(3) ?
S1 W1 Ag1 . . 56.40(3) ?
S3 W1 Ag1 . . 115.24(3) ?
S2 W1 Ag1 . . 56.88(3) ?
Ag2 W1 Ag1 . . 78.214(10) ?
S8 W2 S6 . . 110.73(6) ?
S8 W2 S7 . . 109.18(5) ?
S6 W2 S7 . . 109.38(5) ?
S8 W2 S5 . . 108.25(5) ?
S6 W2 S5 . . 110.66(4) ?
S7 W2 S5 . . 108.61(4) ?
S8 W2 Ag4 . . 148.67(5) ?
S6 W2 Ag4 . . 100.53(4) ?
S7 W2 Ag4 . . 60.14(3) ?
S5 W2 Ag4 . . 56.25(3) ?
S8 W2 Ag3 . . 112.82(4) ?
S6 W2 Ag3 . . 58.26(3) ?
S7 W2 Ag3 . . 137.85(3) ?
S5 W2 Ag3 . . 54.42(3) ?
Ag4 W2 Ag3 . . 81.533(11) ?
P1 Ag1 S1 . . 125.90(4) ?
P1 Ag1 S2 . . 125.34(4) ?
S1 Ag1 S2 . . 92.36(4) ?
P1 Ag1 S5 . . 112.32(4) ?
S1 Ag1 S5 . . 103.87(4) ?
S2 Ag1 S5 . . 89.89(3) ?
P1 Ag1 W1 . . 156.66(3) ?
S1 Ag1 W1 . . 46.40(3) ?
S2 Ag1 W1 . . 47.43(2) ?
S5 Ag1 W1 . . 90.70(2) ?
P2 Ag2 S3 . . 134.21(4) ?
P2 Ag2 S2 . . 118.94(4) ?
S3 Ag2 S2 . . 93.86(4) ?
P2 Ag2 S5 . . 112.41(4) ?
S3 Ag2 S5 . . 98.39(4) ?
S2 Ag2 S5 . . 88.61(3) ?
P2 Ag2 W1 . . 155.06(3) ?
S3 Ag2 W1 . . 46.95(3) ?
S2 Ag2 W1 . . 47.38(2) ?
S5 Ag2 W1 . . 89.76(2) ?
P4 Ag3 P3 . . 130.09(4) ?
P4 Ag3 S5 . . 105.22(4) ?
P3 Ag3 S5 . . 123.65(4) ?
P4 Ag3 S6 . . 102.12(4) ?
P3 Ag3 S6 . . 90.68(4) ?
S5 Ag3 S6 . . 87.08(4) ?
P4 Ag3 W2 . . 117.46(3) ?
P3 Ag3 W2 . . 104.71(3) ?
S5 Ag3 W2 . . 45.48(2) ?
S6 Ag3 W2 . . 42.93(3) ?
P6 Ag4 P5 . . 122.24(4) ?
P6 Ag4 S5 . . 117.74(4) ?
P5 Ag4 S5 . . 115.87(4) ?
P6 Ag4 S7 . . 91.08(4) ?
P5 Ag4 S7 . . 112.28(4) ?
S5 Ag4 S7 . . 86.36(4) ?
P6 Ag4 W2 . . 124.47(3) ?
P5 Ag4 W2 . . 107.12(3) ?
S5 Ag4 W2 . . 47.06(3) ?
S7 Ag4 W2 . . 44.41(2) ?
W1 S1 Ag1 . . 77.20(4) ?
W1 S2 Ag1 . . 75.69(3) ?
W1 S2 Ag2 . . 75.48(3) ?
Ag1 S2 Ag2 . . 93.50(4) ?
W1 S3 Ag2 . . 77.39(3) ?
W2 S5 Ag4 . . 76.69(3) ?
W2 S5 Ag3 . . 80.10(3) ?
Ag4 S5 Ag3 . . 102.12(4) ?
W2 S5 Ag1 . . 128.34(4) ?
Ag4 S5 Ag1 . . 92.22(4) ?
Ag3 S5 Ag1 . . 150.82(5) ?
W2 S5 Ag2 . . 114.86(4) ?
Ag4 S5 Ag2 . . 167.86(5) ?
Ag3 S5 Ag2 . . 77.31(3) ?
Ag1 S5 Ag2 . . 83.40(3) ?
W2 S6 Ag3 . . 78.81(4) ?
W2 S7 Ag4 . . 75.45(3) ?
C1 P1 C7 . . 106.7(2) ?
C1 P1 C13 . . 101.0(2) ?
C7 P1 C13 . . 104.3(2) ?
C1 P1 Ag1 . . 111.83(16) ?
C7 P1 Ag1 . . 112.73(15) ?
C13 P1 Ag1 . . 119.05(14) ?
C70 P2 C64 . . 102.5(2) ?
C70 P2 C63 . . 104.0(2) ?
C64 P2 C63 . . 106.9(2) ?
C70 P2 Ag2 . . 113.57(15) ?
C64 P2 Ag2 . . 111.52(15) ?
C63 P2 Ag2 . . 116.97(15) ?
C57 P3 C51 . . 103.1(2) ?
C57 P3 C63 . . 103.1(2) ?
C51 P3 C63 . . 103.4(2) ?
C57 P3 Ag3 . . 122.93(15) ?
C51 P3 Ag3 . . 109.79(15) ?
C63 P3 Ag3 . . 112.48(15) ?
C39 P4 C45 . . 104.2(2) ?
C39 P4 C38 . . 102.7(2) ?
C45 P4 C38 . . 101.0(2) ?
C39 P4 Ag3 . . 124.25(15) ?
C45 P4 Ag3 . . 110.63(15) ?
C38 P4 Ag3 . . 111.39(15) ?
C32 P5 C26 . . 103.6(2) ?
C32 P5 C38 . . 100.7(2) ?
C26 P5 C38 . . 105.3(2) ?
C32 P5 Ag4 . . 112.51(15) ?
C26 P5 Ag4 . . 109.23(15) ?
C38 P5 Ag4 . . 123.52(15) ?
C14 P6 C20 . . 103.7(2) ?
C14 P6 C13 . . 107.2(2) ?
C20 P6 C13 . . 103.2(2) ?
C14 P6 Ag4 . . 121.93(15) ?
C20 P6 Ag4 . . 108.08(14) ?
C13 P6 Ag4 . . 110.97(15) ?
C6 C1 C2 . . 119.4(5) ?
C6 C1 P1 . . 123.9(4) ?
C2 C1 P1 . . 116.7(4) ?
C3 C2 C1 . . 119.9(6) ?
C3 C2 H2 . . 120.1 ?
C1 C2 H2 . . 120.1 ?
C2 C3 C4 . . 119.8(6) ?
C2 C3 H3 . . 120.1 ?
C4 C3 H3 . . 120.1 ?
C5 C4 C3 . . 120.6(6) ?
C5 C4 H4 . . 119.7 ?
C3 C4 H4 . . 119.7 ?
C4 C5 C6 . . 120.1(6) ?
C4 C5 H5 . . 120.0 ?
C6 C5 H5 . . 120.0 ?
C1 C6 C5 . . 120.2(6) ?
C1 C6 H6 . . 119.9 ?
C5 C6 H6 . . 119.9 ?
C12 C7 C8 . . 119.3(4) ?
C12 C7 P1 . . 123.2(4) ?
C8 C7 P1 . . 117.6(4) ?
C9 C8 C7 . . 120.7(5) ?
C9 C8 H8 . . 119.6 ?
C7 C8 H8 . . 119.6 ?
C8 C9 C10 . . 119.4(5) ?
C8 C9 H9 . . 120.3 ?
C10 C9 H9 . . 120.3 ?
C9 C10 C11 . . 120.8(5) ?
C9 C10 H10 . . 119.6 ?
C11 C10 H10 . . 119.6 ?
C12 C11 C10 . . 120.2(5) ?
C12 C11 H11 . . 119.9 ?
C10 C11 H11 . . 119.9 ?
C11 C12 C7 . . 119.7(5) ?
C11 C12 H12 . . 120.2 ?
C7 C12 H12 . . 120.2 ?
P1 C13 P6 . . 114.1(2) ?
P1 C13 H13A . . 108.7 ?
P6 C13 H13A . . 108.7 ?
P1 C13 H13B . . 108.7 ?
P6 C13 H13B . . 108.7 ?
H13A C13 H13B . . 107.6 ?
C19 C14 C15 . . 118.8(4) ?
C19 C14 P6 . . 122.1(3) ?
C15 C14 P6 . . 119.1(4) ?
C16 C15 C14 . . 120.5(4) ?
C16 C15 H15 . . 119.7 ?
C14 C15 H15 . . 119.7 ?
C17 C16 C15 . . 120.6(5) ?
C17 C16 H16 . . 119.7 ?
C15 C16 H16 . . 119.7 ?
C16 C17 C18 . . 119.7(5) ?
C16 C17 H17 . . 120.2 ?
C18 C17 H17 . . 120.2 ?
C19 C18 C17 . . 120.0(5) ?
C19 C18 H18 . . 120.0 ?
C17 C18 H18 . . 120.0 ?
C14 C19 C18 . . 120.4(4) ?
C14 C19 H19 . . 119.8 ?
C18 C19 H19 . . 119.8 ?
C21 C20 C25 . . 118.8(4) ?
C21 C20 P6 . . 123.1(4) ?
C25 C20 P6 . . 117.8(4) ?
C22 C21 C20 . . 120.7(5) ?
C22 C21 H21 . . 119.7 ?
C20 C21 H21 . . 119.7 ?
C23 C22 C21 . . 119.7(5) ?
C23 C22 H22 . . 120.2 ?
C21 C22 H22 . . 120.2 ?
C24 C23 C22 . . 120.3(5) ?
C24 C23 H23 . . 119.9 ?
C22 C23 H23 . . 119.9 ?
C23 C24 C25 . . 120.5(5) ?
C23 C24 H24 . . 119.8 ?
C25 C24 H24 . . 119.8 ?
C20 C25 C24 . . 120.0(5) ?
C20 C25 H25 . . 120.0 ?
C24 C25 H25 . . 120.0 ?
C27 C26 C31 . . 118.3(4) ?
C27 C26 P5 . . 118.7(3) ?
C31 C26 P5 . . 123.0(3) ?
C28 C27 C26 . . 121.5(5) ?
C28 C27 H27 . . 119.2 ?
C26 C27 H27 . . 119.2 ?
C27 C28 C29 . . 119.8(5) ?
C27 C28 H28 . . 120.1 ?
C29 C28 H28 . . 120.1 ?
C28 C29 C30 . . 119.2(5) ?
C28 C29 H29 . . 120.4 ?
C30 C29 H29 . . 120.4 ?
C31 C30 C29 . . 120.2(4) ?
C31 C30 H30 . . 119.9 ?
C29 C30 H30 . . 119.9 ?
C30 C31 C26 . . 120.9(4) ?
C30 C31 H31 . . 119.5 ?
C26 C31 H31 . . 119.5 ?
C33 C32 C37 . . 119.0(4) ?
C33 C32 P5 . . 118.1(3) ?
C37 C32 P5 . . 122.8(3) ?
C32 C33 C34 . . 120.8(4) ?
C32 C33 H33 . . 119.6 ?
C34 C33 H33 . . 119.6 ?
C33 C34 C35 . . 119.6(4) ?
C33 C34 H34 . . 120.2 ?
C35 C34 H34 . . 120.2 ?
C36 C35 C34 . . 120.2(4) ?
C36 C35 H35 . . 119.9 ?
C34 C35 H35 . . 119.9 ?
C35 C36 C37 . . 119.7(4) ?
C35 C36 H36 . . 120.2 ?
C37 C36 H36 . . 120.2 ?
C32 C37 C36 . . 120.6(4) ?
C32 C37 H37 . . 119.7 ?
C36 C37 H37 . . 119.7 ?
P5 C38 P4 . . 114.5(2) ?
P5 C38 H38A . . 108.6 ?
P4 C38 H38A . . 108.6 ?
P5 C38 H38B . . 108.6 ?
P4 C38 H38B . . 108.6 ?
H38A C38 H38B . . 107.6 ?
C40 C39 C44 . . 119.8(4) ?
C40 C39 P4 . . 119.9(3) ?
C44 C39 P4 . . 120.1(3) ?
C41 C40 C39 . . 119.5(4) ?
C41 C40 H40 . . 120.3 ?
C39 C40 H40 . . 120.3 ?
C42 C41 C40 . . 120.6(5) ?
C42 C41 H41 . . 119.7 ?
C40 C41 H41 . . 119.7 ?
C41 C42 C43 . . 120.5(5) ?
C41 C42 H42 . . 119.8 ?
C43 C42 H42 . . 119.8 ?
C42 C43 C44 . . 119.6(4) ?
C42 C43 H43 . . 120.2 ?
C44 C43 H43 . . 120.2 ?
C39 C44 C43 . . 120.0(4) ?
C39 C44 H44 . . 120.0 ?
C43 C44 H44 . . 120.0 ?
C46 C45 C50 . . 119.2(4) ?
C46 C45 P4 . . 120.1(3) ?
C50 C45 P4 . . 120.5(4) ?
C45 C46 C47 . . 119.9(5) ?
C45 C46 H46 . . 120.0 ?
C47 C46 H46 . . 120.0 ?
C48 C47 C46 . . 119.9(5) ?
C48 C47 H47 . . 120.0 ?
C46 C47 H47 . . 120.0 ?
C49 C48 C47 . . 120.2(5) ?
C49 C48 H48 . . 119.9 ?
C47 C48 H48 . . 119.9 ?
C48 C49 C50 . . 120.7(5) ?
C48 C49 H49 . . 119.7 ?
C50 C49 H49 . . 119.7 ?
C49 C50 C45 . . 120.0(5) ?
C49 C50 H50 . . 120.0 ?
C45 C50 H50 . . 120.0 ?
C56 C51 C52 . . 119.1(5) ?
C56 C51 P3 . . 123.5(4) ?
C52 C51 P3 . . 117.4(4) ?
C51 C52 C53 . . 120.6(6) ?
C51 C52 H52 . . 119.7 ?
C53 C52 H52 . . 119.7 ?
C54 C53 C52 . . 119.9(5) ?
C54 C53 H53 . . 120.0 ?
C52 C53 H53 . . 120.0 ?
C53 C54 C55 . . 120.3(5) ?
C53 C54 H54 . . 119.8 ?
C55 C54 H54 . . 119.8 ?
C56 C55 C54 . . 119.7(6) ?
C56 C55 H55 . . 120.1 ?
C54 C55 H55 . . 120.1 ?
C51 C56 C55 . . 120.4(5) ?
C51 C56 H56 . . 119.8 ?
C55 C56 H56 . . 119.8 ?
C62 C57 C58 . . 119.2(4) ?
C62 C57 P3 . . 120.5(3) ?
C58 C57 P3 . . 120.2(3) ?
C59 C58 C57 . . 120.2(4) ?
C59 C58 H58 . . 119.9 ?
C57 C58 H58 . . 119.9 ?
C58 C59 C60 . . 120.2(5) ?
C58 C59 H59 . . 119.9 ?
C60 C59 H59 . . 119.9 ?
C61 C60 C59 . . 120.5(4) ?
C61 C60 H60 . . 119.7 ?
C59 C60 H60 . . 119.7 ?
C60 C61 C62 . . 120.1(4) ?
C60 C61 H61 . . 120.0 ?
C62 C61 H61 . . 120.0 ?
C57 C62 C61 . . 119.8(4) ?
C57 C62 H62 . . 120.1 ?
C61 C62 H62 . . 120.1 ?
P2 C63 P3 . . 112.0(2) ?
P2 C63 H63A . . 109.2 ?
P3 C63 H63A . . 109.2 ?
P2 C63 H63B . . 109.2 ?
P3 C63 H63B . . 109.2 ?
H63A C63 H63B . . 107.9 ?
C69 C64 C65 . . 118.7(4) ?
C69 C64 P2 . . 118.9(4) ?
C65 C64 P2 . . 122.4(4) ?
C64 C65 C66 . . 120.7(5) ?
C64 C65 H65 . . 119.6 ?
C66 C65 H65 . . 119.6 ?
C67 C66 C65 . . 120.0(5) ?
C67 C66 H66 . . 120.0 ?
C65 C66 H66 . . 120.0 ?
C66 C67 C68 . . 120.3(5) ?
C66 C67 H67 . . 119.9 ?
C68 C67 H67 . . 119.9 ?
C67 C68 C69 . . 119.6(5) ?
C67 C68 H68 . . 120.2 ?
C69 C68 H68 . . 120.2 ?
C64 C69 C68 . . 120.7(5) ?
C64 C69 H69 . . 119.7 ?
C68 C69 H69 . . 119.7 ?
C71 C70 C75 . . 119.5(4) ?
C71 C70 P2 . . 123.7(4) ?
C75 C70 P2 . . 116.8(3) ?
C70 C71 C72 . . 120.0(4) ?
C70 C71 H71 . . 120.0 ?
C72 C71 H71 . . 120.0 ?
C73 C72 C71 . . 120.2(4) ?
C73 C72 H72 . . 119.9 ?
C71 C72 H72 . . 119.9 ?
C72 C73 C74 . . 120.2(4) ?
C72 C73 H73 . . 119.9 ?
C74 C73 H73 . . 119.9 ?
C75 C74 C73 . . 119.6(5) ?
C75 C74 H74 . . 120.2 ?
C73 C74 H74 . . 120.2 ?
C74 C75 C70 . . 120.4(5) ?
C74 C75 H75 . . 119.8 ?
C70 C75 H75 . . 119.8 ?
C76 N1 C77 . . 121.0(5) ?
C76 N1 C78 . . 121.9(4) ?
C77 N1 C78 . . 117.1(4) ?
O1 C76 N1 . . 125.7(5) ?
O1 C76 H76 . . 117.1 ?
N1 C76 H76 . . 117.1 ?
N1 C77 H77A . . 109.5 ?
N1 C77 H77B . . 109.5 ?
H77A C77 H77B . . 109.5 ?
N1 C77 H77C . . 109.5 ?
H77A C77 H77C . . 109.5 ?
H77B C77 H77C . . 109.5 ?
N1 C78 H78A . . 109.5 ?
N1 C78 H78B . . 109.5 ?
H78A C78 H78B . . 109.5 ?
N1 C78 H78C . . 109.5 ?
H78A C78 H78C . . 109.5 ?
H78B C78 H78C . . 109.5 ?
C79 N2 C81 . . 125.7(5) ?
C79 N2 C80 . . 120.2(5) ?
C81 N2 C80 . . 114.1(5) ?
O2 C79 N2 . . 125.1(6) ?
O2 C79 H79 . . 117.4 ?
N2 C79 H79 . . 117.4 ?
N2 C80 H80A . . 109.5 ?
N2 C80 H80B . . 109.5 ?
H80A C80 H80B . . 109.5 ?
N2 C80 H80C . . 109.5 ?
H80A C80 H80C . . 109.5 ?
H80B C80 H80C . . 109.5 ?
N2 C81 H81A . . 109.5 ?
N2 C81 H81B . . 109.5 ?
H81A C81 H81B . . 109.5 ?
N2 C81 H81C . . 109.5 ?
H81A C81 H81C . . 109.5 ?
H81B C81 H81C . . 109.5 ?

loop_
_geom_bond_atom_site_label_1
_geom_bond_atom_site_label_2
_geom_bond_site_symmetry_2
_geom_bond_distance
_geom_bond_publ_flag
W1 S4 . 2.1523(11) ?
W1 S1 . 2.2062(11) ?
W1 S3 . 2.2240(11) ?
W1 S2 . 2.2579(11) ?
W1 Ag2 . 2.9701(4) ?
W1 Ag1 . 2.9707(5) ?
W2 S8 . 2.1470(13) ?
W2 S6 . 2.1945(13) ?
W2 S7 . 2.1985(11) ?
W2 S5 . 2.2878(11) ?
W2 Ag4 . 3.0410(4) ?
W2 Ag3 . 3.1609(4) ?
Ag1 P1 . 2.3924(12) ?
Ag1 S1 . 2.5374(12) ?
Ag1 S2 . 2.5677(12) ?
Ag1 S5 . 2.7919(12) ?
Ag2 P2 . 2.3914(12) ?
Ag2 S3 . 2.5132(11) ?
Ag2 S2 . 2.5772(11) ?
Ag2 S5 . 2.8412(12) ?
Ag3 P4 . 2.4478(12) ?
Ag3 P3 . 2.4602(12) ?
Ag3 S5 . 2.6096(12) ?
Ag3 S6 . 2.7403(13) ?
Ag4 P6 . 2.4485(12) ?
Ag4 P5 . 2.4601(11) ?
Ag4 S5 . 2.5984(12) ?
Ag4 S7 . 2.7248(12) ?
P1 C1 . 1.826(5) ?
P1 C7 . 1.824(5) ?
P1 C13 . 1.831(4) ?
P2 C70 . 1.829(5) ?
P2 C64 . 1.830(5) ?
P2 C63 . 1.835(4) ?
P3 C57 . 1.820(5) ?
P3 C51 . 1.831(5) ?
P3 C63 . 1.836(4) ?
P4 C39 . 1.823(5) ?
P4 C45 . 1.830(5) ?
P4 C38 . 1.848(4) ?
P5 C32 . 1.826(4) ?
P5 C26 . 1.832(4) ?
P5 C38 . 1.847(4) ?
P6 C14 . 1.820(5) ?
P6 C20 . 1.828(5) ?
P6 C13 . 1.844(4) ?
C1 C6 . 1.387(7) ?
C1 C2 . 1.399(7) ?
C2 C3 . 1.392(8) ?
C2 H2 . 0.9500 ?
C3 C4 . 1.386(10) ?
C3 H3 . 0.9500 ?
C4 C5 . 1.369(10) ?
C4 H4 . 0.9500 ?
C5 C6 . 1.394(8) ?
C5 H5 . 0.9500 ?
C6 H6 . 0.9500 ?
C7 C12 . 1.395(6) ?
C7 C8 . 1.400(6) ?
C8 C9 . 1.380(7) ?
C8 H8 . 0.9500 ?
C9 C10 . 1.376(8) ?
C9 H9 . 0.9500 ?
C10 C11 . 1.388(8) ?
C10 H10 . 0.9500 ?
C11 C12 . 1.381(7) ?
C11 H11 . 0.9500 ?
C12 H12 . 0.9500 ?
C13 H13A . 0.9900 ?
C13 H13B . 0.9900 ?
C14 C19 . 1.390(7) ?
C14 C15 . 1.399(6) ?
C15 C16 . 1.381(7) ?
C15 H15 . 0.9500 ?
C16 C17 . 1.376(7) ?
C16 H16 . 0.9500 ?
C17 C18 . 1.394(7) ?
C17 H17 . 0.9500 ?
C18 C19 . 1.390(7) ?
C18 H18 . 0.9500 ?
C19 H19 . 0.9500 ?
C20 C21 . 1.398(6) ?
C20 C25 . 1.396(6) ?
C21 C22 . 1.397(6) ?
C21 H21 . 0.9500 ?
C22 C23 . 1.384(8) ?
C22 H22 . 0.9500 ?
C23 C24 . 1.376(8) ?
C23 H23 . 0.9500 ?
C24 C25 . 1.398(7) ?
C24 H24 . 0.9500 ?
C25 H25 . 0.9500 ?
C26 C27 . 1.387(6) ?
C26 C31 . 1.399(6) ?
C27 C28 . 1.383(7) ?
C27 H27 . 0.9500 ?
C28 C29 . 1.392(7) ?
C28 H28 . 0.9500 ?
C29 C30 . 1.401(7) ?
C29 H29 . 0.9500 ?
C30 C31 . 1.376(7) ?
C30 H30 . 0.9500 ?
C31 H31 . 0.9500 ?
C32 C33 . 1.390(6) ?
C32 C37 . 1.395(6) ?
C33 C34 . 1.396(6) ?
C33 H33 . 0.9500 ?
C34 C35 . 1.391(7) ?
C34 H34 . 0.9500 ?
C35 C36 . 1.390(7) ?
C35 H35 . 0.9500 ?
C36 C37 . 1.396(6) ?
C36 H36 . 0.9500 ?
C37 H37 . 0.9500 ?
C38 H38A . 0.9900 ?
C38 H38B . 0.9900 ?
C39 C40 . 1.396(6) ?
C39 C44 . 1.398(6) ?
C40 C41 . 1.390(7) ?
C40 H40 . 0.9500 ?
C41 C42 . 1.376(7) ?
C41 H41 . 0.9500 ?
C42 C43 . 1.389(7) ?
C42 H42 . 0.9500 ?
C43 C44 . 1.394(7) ?
C43 H43 . 0.9500 ?
C44 H44 . 0.9500 ?
C45 C46 . 1.396(7) ?
C45 C50 . 1.400(6) ?
C46 C47 . 1.400(7) ?
C46 H46 . 0.9500 ?
C47 C48 . 1.390(8) ?
C47 H47 . 0.9500 ?
C48 C49 . 1.371(8) ?
C48 H48 . 0.9500 ?
C49 C50 . 1.389(7) ?
C49 H49 . 0.9500 ?
C50 H50 . 0.9500 ?
C51 C56 . 1.380(7) ?
C51 C52 . 1.387(7) ?
C52 C53 . 1.390(8) ?
C52 H52 . 0.9500 ?
C53 C54 . 1.369(9) ?
C53 H53 . 0.9500 ?
C54 C55 . 1.381(8) ?
C54 H54 . 0.9500 ?
C55 C56 . 1.394(7) ?
C55 H55 . 0.9500 ?
C56 H56 . 0.9500 ?
C57 C62 . 1.395(6) ?
C57 C58 . 1.403(6) ?
C58 C59 . 1.381(6) ?
C58 H58 . 0.9500 ?
C59 C60 . 1.387(7) ?
C59 H59 . 0.9500 ?
C60 C61 . 1.371(7) ?
C60 H60 . 0.9500 ?
C61 C62 . 1.404(7) ?
C61 H61 . 0.9500 ?
C62 H62 . 0.9500 ?
C63 H63A . 0.9900 ?
C63 H63B . 0.9900 ?
C64 C69 . 1.389(6) ?
C64 C65 . 1.385(7) ?
C65 C66 . 1.392(7) ?
C65 H65 . 0.9500 ?
C66 C67 . 1.375(8) ?
C66 H66 . 0.9500 ?
C67 C68 . 1.380(8) ?
C67 H67 . 0.9500 ?
C68 C69 . 1.395(7) ?
C68 H68 . 0.9500 ?
C69 H69 . 0.9500 ?
C70 C71 . 1.392(6) ?
C70 C75 . 1.390(6) ?
C71 C72 . 1.388(6) ?
C71 H71 . 0.9500 ?
C72 C73 . 1.378(7) ?
C72 H72 . 0.9500 ?
C73 C74 . 1.394(7) ?
C73 H73 . 0.9500 ?
C74 C75 . 1.385(6) ?
C74 H74 . 0.9500 ?
C75 H75 . 0.9500 ?
O1 C76 . 1.224(6) ?
N1 C76 . 1.333(6) ?
N1 C77 . 1.452(6) ?
N1 C78 . 1.465(7) ?
C76 H76 . 0.9500 ?
C77 H77A . 0.9800 ?
C77 H77B . 0.9800 ?
C77 H77C . 0.9800 ?
C78 H78A . 0.9800 ?
C78 H78B . 0.9800 ?
C78 H78C . 0.9800 ?
O2 C79 . 1.237(7) ?
N2 C79 . 1.300(7) ?
N2 C81 . 1.427(7) ?
N2 C80 . 1.481(7) ?
C79 H79 . 0.9500 ?
C80 H80A . 0.9800 ?
C80 H80B . 0.9800 ?
C80 H80C . 0.9800 ?
C81 H81A . 0.9800 ?
C81 H81B . 0.9800 ?
C81 H81C . 0.9800 ?
